data_4315372
loop_
_publ_author_name
'Sankaranarayana Pillai Sarish'
'Anukul Jana'
'Herbert W. Roesky'
'Thomas Schulz'
'Michael John'
'Dietmar Stalke'

_publ_contact_author 'Prof. Dr. Dietmar Stalke'
_publ_contact_author_email dstalke@chemie.uni-goettingen.de
_publ_section_title
;
 Heavier Alkaline Earth Metal Borohydride Complexes Stabilized by
 \b-Diketiminate Ligand
;
_journal_name_full 'Inorganic Chemistry'
_journal_page_first 3816
_journal_page_last 3820
_journal_paper_doi 10.1021/ic902338r
_journal_volume 49
_journal_year 2010
_chemical_formula_sum 'C69 H105 I2 N4 O2 Sr2'
_chemical_formula_weight 1451.61
_chemical_name_systematic
; 
 ? 
;
_space_group_IT_number 14
_symmetry_cell_setting monoclinic
_symmetry_space_group_name_Hall '-P 2ybc'
_symmetry_space_group_name_H-M 'P 1 21/c 1'
_atom_sites_solution_hydrogens geom
_atom_sites_solution_primary direct
_atom_sites_solution_secondary difmap
_audit_creation_method SHELXL-97
_cell_angle_alpha 90.00
_cell_angle_beta 112.0880(10)
_cell_angle_gamma 90.00
_cell_formula_units_Z 4
_cell_length_a 21.500(2)
_cell_length_b 15.4867(18)
_cell_length_c 23.025(3)
_cell_measurement_reflns_used 9842
_cell_measurement_temperature 100(2)
_cell_measurement_theta_max 26.74
_cell_measurement_theta_min 2.23
_cell_volume 7103.8(14)
_computing_cell_refinement 'SAINT V7.46A'
_computing_data_collection 'APEX2 v2.2-0'
_computing_data_reduction 'SAINT V7.46A'
_computing_molecular_graphics 'XP in SHELXTL ver. 6.10'
_computing_publication_material 'XP in SHELXTL ver. 6.10'
_computing_structure_refinement 'SHELXL in SHELXTL ver. 6.10'
_computing_structure_solution 'SHELXS in SHELXTL ver. 6.10'
_diffrn_ambient_temperature 100(2)
_diffrn_measured_fraction_theta_full 0.999
_diffrn_measured_fraction_theta_max 0.999
_diffrn_measurement_device_type 'Bruker TXS-Mo rotating anode with APEX II detector'
_diffrn_measurement_method omega-scans
_diffrn_radiation_monochromator 'INCOATEC Helios mirror optics'
_diffrn_radiation_source 'Bruker TXS-Mo rotating anode'
_diffrn_radiation_type MoK\a
_diffrn_radiation_wavelength 0.71073
_diffrn_reflns_av_R_equivalents 0.0286
_diffrn_reflns_av_sigmaI/netI 0.0156
_diffrn_reflns_limit_h_max 25
_diffrn_reflns_limit_h_min -27
_diffrn_reflns_limit_k_max 19
_diffrn_reflns_limit_k_min 0
_diffrn_reflns_limit_l_max 29
_diffrn_reflns_limit_l_min 0
_diffrn_reflns_number 137550
_diffrn_reflns_theta_full 26.77
_diffrn_reflns_theta_max 26.77
_diffrn_reflns_theta_min 1.62
_exptl_absorpt_coefficient_mu 2.413
_exptl_absorpt_correction_T_max 0.4299
_exptl_absorpt_correction_T_min 0.3849
_exptl_absorpt_correction_type empirical
_exptl_absorpt_process_details SADABS-2008/1
_exptl_crystal_colour yellow
_exptl_crystal_density_diffrn 1.357
_exptl_crystal_density_method 'not measured'
_exptl_crystal_description block
_exptl_crystal_F_000 2980
_exptl_crystal_size_max 0.15
_exptl_crystal_size_mid 0.15
_exptl_crystal_size_min 0.15
_refine_diff_density_max 0.698
_refine_diff_density_min -0.439
_refine_diff_density_rms 0.055
_refine_ls_extinction_method none
_refine_ls_goodness_of_fit_ref 1.061
_refine_ls_hydrogen_treatment constr
_refine_ls_matrix_type full
_refine_ls_number_parameters 733
_refine_ls_number_reflns 15123
_refine_ls_number_restraints 16
_refine_ls_restrained_S_all 1.068
_refine_ls_R_factor_all 0.0283
_refine_ls_R_factor_gt 0.0224
_refine_ls_shift/su_max 0.003
_refine_ls_shift/su_mean 0.000
_refine_ls_structure_factor_coef Fsqd
_refine_ls_weighting_details 'calc w=1/[\s^2^(Fo^2^)+(0.0257P)^2^+3.7174P] where P=(Fo^2^+2Fc^2^)/3'
_refine_ls_weighting_scheme calc
_refine_ls_wR_factor_gt 0.0528
_refine_ls_wR_factor_ref 0.0545
_reflns_number_gt 13182
_reflns_number_total 15123
_reflns_threshold_expression >2sigma(I)
_cod_data_source_file ic902338r_si_001.cif
_cod_data_source_block SrI
_cod_original_cell_volume 7104.1(14)
_cod_database_code 4315372

loop_
_symmetry_equiv_pos_as_xyz
'x, y, z'
'-x, y+1/2, -z+1/2'
'-x, -y, -z'
'x, -y-1/2, z-1/2'

loop_
_atom_site_label
_atom_site_type_symbol
_atom_site_fract_x
_atom_site_fract_y
_atom_site_fract_z
_atom_site_U_iso_or_equiv
_atom_site_adp_type
_atom_site_occupancy
_atom_site_symmetry_multiplicity
_atom_site_calc_flag
_atom_site_refinement_flags
_atom_site_disorder_assembly
_atom_site_disorder_group
I1 I 0.343349(6) 0.577596(8) 0.372600(6) 0.02384(4) Uani 1 1 d . . .
I2 I 0.160993(6) 0.428009(8) 0.287046(6) 0.02669(4) Uani 1 1 d . . .
Sr1 Sr 0.191869(8) 0.632938(10) 0.284170(8) 0.01728(4) Uani 1 1 d . . .
Sr2 Sr 0.314855(8) 0.374325(11) 0.381555(8) 0.01713(4) Uani 1 1 d . . .
O1 O 0.21428(7) 0.75421(9) 0.36300(6) 0.0262(3) Uani 1 1 d . . .
O2 O 0.27125(7) 0.23022(9) 0.33335(7) 0.0297(3) Uani 1 1 d . . .
N1 N 0.07378(7) 0.68029(10) 0.22276(7) 0.0178(3) Uani 1 1 d . . .
N2 N 0.19964(7) 0.73048(9) 0.20012(7) 0.0175(3) Uani 1 1 d . . .
N3 N 0.36655(7) 0.34077(9) 0.49490(7) 0.0173(3) Uani 1 1 d . . .
N4 N 0.42486(7) 0.31586(9) 0.39233(7) 0.0158(3) Uani 1 1 d . . .
C1 C 0.02579(9) 0.62151(11) 0.23050(9) 0.0192(4) Uani 1 1 d . . .
C2 C 0.01771(9) 0.61534(12) 0.28798(9) 0.0223(4) Uani 1 1 d . . .
C3 C -0.02147(10) 0.54894(13) 0.29660(10) 0.0274(4) Uani 1 1 d . . .
H3 H -0.0265 0.5440 0.3357 0.033 Uiso 1 1 calc R . .
C4 C -0.05320(10) 0.49025(13) 0.25011(10) 0.0280(4) Uani 1 1 d . . .
H4 H -0.0794 0.4450 0.2571 0.034 Uiso 1 1 calc R . .
C5 C -0.04637(10) 0.49822(13) 0.19310(10) 0.0293(5) Uani 1 1 d . . .
H5 H -0.0687 0.4582 0.1607 0.035 Uiso 1 1 calc R . .
C6 C -0.00785(10) 0.56312(13) 0.18187(9) 0.0260(4) Uani 1 1 d . . .
C7 C -0.00303(14) 0.56936(17) 0.11770(11) 0.0457(7) Uani 1 1 d . . .
H7 H 0.0305 0.6151 0.1195 0.055 Uiso 1 1 calc R . .
C8 C 0.02079(13) 0.4843(2) 0.09988(12) 0.0557(8) Uani 1 1 d . . .
H8A H 0.0634 0.4675 0.1328 0.084 Uiso 1 1 calc R . .
H8B H 0.0271 0.4914 0.0602 0.084 Uiso 1 1 calc R . .
H8C H -0.0129 0.4394 0.0952 0.084 Uiso 1 1 calc R . .
C9 C -0.07125(18) 0.59454(18) 0.06637(12) 0.0647(9) Uani 1 1 d . . .
H9A H -0.0656 0.6027 0.0264 0.097 Uiso 1 1 calc R . .
H9B H -0.0873 0.6484 0.0783 0.097 Uiso 1 1 calc R . .
H9C H -0.1040 0.5485 0.0619 0.097 Uiso 1 1 calc R . .
C10 C 0.05102(11) 0.67876(15) 0.34075(10) 0.0309(5) Uani 1 1 d . . .
H10 H 0.0791 0.7188 0.3267 0.037 Uiso 1 1 calc R . .
C11 C 0.09754(13) 0.63295(18) 0.39965(11) 0.0463(6) Uani 1 1 d . . .
H11A H 0.1220 0.6759 0.4312 0.069 Uiso 1 1 calc R . .
H11B H 0.1296 0.5972 0.3893 0.069 Uiso 1 1 calc R . .
H11C H 0.0710 0.5963 0.4163 0.069 Uiso 1 1 calc R . .
C12 C -0.00039(14) 0.73349(17) 0.35554(13) 0.0501(7) Uani 1 1 d . . .
H12A H -0.0282 0.7653 0.3179 0.075 Uiso 1 1 calc R . .
H12B H 0.0231 0.7744 0.3891 0.075 Uiso 1 1 calc R . .
H12C H -0.0290 0.6958 0.3691 0.075 Uiso 1 1 calc R . .
C13 C 0.25731(9) 0.71273(12) 0.18488(8) 0.0193(4) Uani 1 1 d . . .
C14 C 0.25106(10) 0.65579(12) 0.13535(9) 0.0225(4) Uani 1 1 d . . .
C15 C 0.30758(11) 0.63907(13) 0.12132(10) 0.0296(5) Uani 1 1 d . . .
H15 H 0.3038 0.6017 0.0875 0.035 Uiso 1 1 calc R . .
C16 C 0.36881(11) 0.67581(15) 0.15568(11) 0.0334(5) Uani 1 1 d . . .
H16 H 0.4066 0.6646 0.1449 0.040 Uiso 1 1 calc R . .
C17 C 0.37521(10) 0.72875(14) 0.20571(10) 0.0298(5) Uani 1 1 d . . .
H17 H 0.4178 0.7528 0.2297 0.036 Uiso 1 1 calc R . .
C18 C 0.32048(9) 0.74773(12) 0.22183(9) 0.0221(4) Uani 1 1 d . . .
C19 C 0.32886(9) 0.80639(13) 0.27722(9) 0.0239(4) Uani 1 1 d . . .
H19 H 0.2978 0.7848 0.2972 0.029 Uiso 1 1 calc R . .
C20 C 0.40007(10) 0.80521(14) 0.32753(10) 0.0321(5) Uani 1 1 d . . .
H20A H 0.4142 0.7453 0.3388 0.048 Uiso 1 1 calc R . .
H20B H 0.4005 0.8364 0.3647 0.048 Uiso 1 1 calc R . .
H20C H 0.4310 0.8332 0.3112 0.048 Uiso 1 1 calc R . .
C21 C 0.30875(12) 0.89936(14) 0.25670(11) 0.0342(5) Uani 1 1 d . . .
H21A H 0.3369 0.9217 0.2350 0.051 Uiso 1 1 calc R . .
H21B H 0.3150 0.9351 0.2936 0.051 Uiso 1 1 calc R . .
H21C H 0.2615 0.9010 0.2283 0.051 Uiso 1 1 calc R . .
C22 C 0.18516(10) 0.61077(13) 0.09788(9) 0.0258(4) Uani 1 1 d . . .
H22 H 0.1503 0.6318 0.1135 0.031 Uiso 1 1 calc R . .
C23 C 0.19227(11) 0.51338(14) 0.10818(12) 0.0369(5) Uani 1 1 d . . .
H23A H 0.2283 0.4920 0.0957 0.055 Uiso 1 1 calc R . .
H23B H 0.1500 0.4851 0.0828 0.055 Uiso 1 1 calc R . .
H23C H 0.2031 0.5005 0.1526 0.055 Uiso 1 1 calc R . .
C24 C 0.16116(14) 0.63059(17) 0.02792(11) 0.0468(6) Uani 1 1 d . . .
H24A H 0.1582 0.6933 0.0216 0.070 Uiso 1 1 calc R . .
H24B H 0.1168 0.6047 0.0062 0.070 Uiso 1 1 calc R . .
H24C H 0.1930 0.6065 0.0110 0.070 Uiso 1 1 calc R . .
C25 C -0.01726(9) 0.78581(13) 0.17840(10) 0.0263(4) Uani 1 1 d . . .
H25A H -0.0495 0.7398 0.1583 0.039 Uiso 1 1 calc R . .
H25B H -0.0263 0.8358 0.1504 0.039 Uiso 1 1 calc R . .
H25C H -0.0216 0.8027 0.2177 0.039 Uiso 1 1 calc R . .
C26 C 0.05319(9) 0.75348(12) 0.19202(8) 0.0193(4) Uani 1 1 d . . .
C27 C 0.09308(9) 0.80557(12) 0.16968(9) 0.0201(4) Uani 1 1 d . . .
H27 H 0.0746 0.8606 0.1545 0.024 Uiso 1 1 calc R . .
C28 C 0.15604(9) 0.78896(11) 0.16633(9) 0.0192(4) Uani 1 1 d . . .
C29 C 0.17053(10) 0.84306(13) 0.11747(9) 0.0259(4) Uani 1 1 d . . .
H29A H 0.2186 0.8409 0.1256 0.039 Uiso 1 1 calc R . .
H29B H 0.1571 0.9030 0.1198 0.039 Uiso 1 1 calc R . .
H29C H 0.1451 0.8200 0.0756 0.039 Uiso 1 1 calc R . .
C30 C 0.32701(9) 0.32158(12) 0.53119(8) 0.0190(4) Uani 1 1 d . . .
C31 C 0.31540(10) 0.23395(12) 0.54130(9) 0.0221(4) Uani 1 1 d . . .
C32 C 0.27348(11) 0.21492(14) 0.57336(10) 0.0295(5) Uani 1 1 d . . .
H32 H 0.2651 0.1563 0.5801 0.035 Uiso 1 1 calc R . .
C33 C 0.24388(11) 0.27921(15) 0.59547(10) 0.0336(5) Uani 1 1 d . . .
H33 H 0.2161 0.2649 0.6178 0.040 Uiso 1 1 calc R . .
C34 C 0.25485(11) 0.36491(14) 0.58485(10) 0.0294(5) Uani 1 1 d . . .
H34 H 0.2341 0.4091 0.5999 0.035 Uiso 1 1 calc R . .
C35 C 0.29578(9) 0.38750(12) 0.55256(9) 0.0218(4) Uani 1 1 d . . .
C36 C 0.30306(10) 0.48233(12) 0.53946(9) 0.0245(4) Uani 1 1 d . . .
H36 H 0.3400 0.4877 0.5233 0.029 Uiso 1 1 calc R . .
C37 C 0.32136(11) 0.53816(14) 0.59855(11) 0.0336(5) Uani 1 1 d . . .
H37A H 0.2848 0.5361 0.6142 0.050 Uiso 1 1 calc R . .
H37B H 0.3283 0.5980 0.5884 0.050 Uiso 1 1 calc R . .
H37C H 0.3627 0.5161 0.6308 0.050 Uiso 1 1 calc R . .
C38 C 0.23861(11) 0.51584(15) 0.48900(11) 0.0350(5) Uani 1 1 d . . .
H38A H 0.2276 0.4804 0.4512 0.053 Uiso 1 1 calc R . .
H38B H 0.2450 0.5759 0.4791 0.053 Uiso 1 1 calc R . .
H38C H 0.2019 0.5127 0.5043 0.053 Uiso 1 1 calc R . .
C39 C 0.34852(10) 0.16224(12) 0.51800(9) 0.0243(4) Uani 1 1 d . . .
H39 H 0.3469 0.1795 0.4756 0.029 Uiso 1 1 calc R . .
C40 C 0.42259(11) 0.15146(14) 0.56064(10) 0.0304(5) Uani 1 1 d . . .
H40A H 0.4469 0.2049 0.5606 0.046 Uiso 1 1 calc R . .
H40B H 0.4421 0.1038 0.5452 0.046 Uiso 1 1 calc R . .
H40C H 0.4260 0.1387 0.6034 0.046 Uiso 1 1 calc R . .
C41 C 0.31274(13) 0.07545(13) 0.51094(12) 0.0391(6) Uani 1 1 d . . .
H41A H 0.3182 0.0533 0.5525 0.059 Uiso 1 1 calc R . .
H41B H 0.3322 0.0344 0.4901 0.059 Uiso 1 1 calc R . .
H41C H 0.2649 0.0830 0.4857 0.059 Uiso 1 1 calc R . .
C42 C 0.43290(8) 0.26881(11) 0.34246(8) 0.0162(3) Uani 1 1 d . . .
C43 C 0.42558(9) 0.30917(12) 0.28550(8) 0.0192(4) Uani 1 1 d . . .
C44 C 0.42540(10) 0.25783(13) 0.23567(9) 0.0260(4) Uani 1 1 d . . .
H44 H 0.4198 0.2843 0.1968 0.031 Uiso 1 1 calc R . .
C45 C 0.43315(11) 0.16926(13) 0.24150(9) 0.0283(4) Uani 1 1 d . . .
H45 H 0.4326 0.1353 0.2069 0.034 Uiso 1 1 calc R . .
C46 C 0.44171(10) 0.13043(13) 0.29810(9) 0.0251(4) Uani 1 1 d . . .
H46 H 0.4479 0.0697 0.3023 0.030 Uiso 1 1 calc R . .
C47 C 0.44148(9) 0.17834(12) 0.34887(8) 0.0188(4) Uani 1 1 d . . .
C48 C 0.44997(10) 0.13403(12) 0.41032(9) 0.0220(4) Uani 1 1 d . . .
H48 H 0.4339 0.1750 0.4353 0.026 Uiso 1 1 calc R . .
C49 C 0.52362(12) 0.11473(17) 0.44846(11) 0.0409(6) Uani 1 1 d . . .
H49A H 0.5279 0.0888 0.4886 0.061 Uiso 1 1 calc R . .
H49B H 0.5495 0.1685 0.4561 0.061 Uiso 1 1 calc R . .
H49C H 0.5408 0.0745 0.4252 0.061 Uiso 1 1 calc R . .
C50 C 0.40804(12) 0.05213(14) 0.40034(10) 0.0340(5) Uani 1 1 d . . .
H50A H 0.3608 0.0659 0.3763 0.051 Uiso 1 1 calc R . .
H50B H 0.4126 0.0279 0.4411 0.051 Uiso 1 1 calc R . .
H50C H 0.4237 0.0099 0.3772 0.051 Uiso 1 1 calc R . .
C51 C 0.41756(10) 0.40639(12) 0.27727(9) 0.0226(4) Uani 1 1 d . . .
H51 H 0.4226 0.4318 0.3187 0.027 Uiso 1 1 calc R . .
C52 C 0.34779(11) 0.43050(14) 0.23034(10) 0.0305(5) Uani 1 1 d . . .
H52A H 0.3415 0.4064 0.1891 0.046 Uiso 1 1 calc R . .
H52B H 0.3436 0.4935 0.2272 0.046 Uiso 1 1 calc R . .
H52C H 0.3136 0.4070 0.2446 0.046 Uiso 1 1 calc R . .
C53 C 0.47135(11) 0.44689(14) 0.25727(10) 0.0327(5) Uani 1 1 d . . .
H53A H 0.5159 0.4312 0.2875 0.049 Uiso 1 1 calc R . .
H53B H 0.4665 0.5099 0.2559 0.049 Uiso 1 1 calc R . .
H53C H 0.4661 0.4255 0.2156 0.049 Uiso 1 1 calc R . .
C54 C 0.54407(9) 0.35789(13) 0.43050(9) 0.0244(4) Uani 1 1 d . . .
H54A H 0.5534 0.3045 0.4124 0.037 Uiso 1 1 calc R . .
H54B H 0.5796 0.3678 0.4717 0.037 Uiso 1 1 calc R . .
H54C H 0.5426 0.4065 0.4028 0.037 Uiso 1 1 calc R . .
C55 C 0.47705(9) 0.35006(11) 0.43766(8) 0.0173(4) Uani 1 1 d . . .
C56 C 0.47564(9) 0.38118(11) 0.49464(8) 0.0183(4) Uani 1 1 d . . .
H56 H 0.5127 0.4169 0.5176 0.022 Uiso 1 1 calc R . .
C57 C 0.42903(9) 0.36874(11) 0.52358(8) 0.0177(4) Uani 1 1 d . . .
C58 C 0.45656(10) 0.38613(13) 0.59349(8) 0.0228(4) Uani 1 1 d . . .
H58A H 0.4284 0.4292 0.6031 0.034 Uiso 1 1 calc R . .
H58B H 0.5026 0.4080 0.6066 0.034 Uiso 1 1 calc R . .
H58C H 0.4564 0.3325 0.6160 0.034 Uiso 1 1 calc R . .
C59 C 0.18536(11) 0.83827(13) 0.34136(12) 0.0372(5) Uani 1 1 d . . .
H59A H 0.1397 0.8419 0.3420 0.045 Uiso 1 1 calc R . .
H59B H 0.1824 0.8484 0.2979 0.045 Uiso 1 1 calc R . .
C60 C 0.23073(13) 0.90447(14) 0.38513(11) 0.0401(6) Uani 1 1 d . . .
H60A H 0.2065 0.9369 0.4072 0.048 Uiso 1 1 calc R . .
H60B H 0.2477 0.9458 0.3618 0.048 Uiso 1 1 calc R . .
C61 C 0.28798(12) 0.85269(15) 0.43125(11) 0.0385(5) Uani 1 1 d . . .
H61A H 0.3272 0.8517 0.4187 0.046 Uiso 1 1 calc R . .
H61B H 0.3019 0.8768 0.4741 0.046 Uiso 1 1 calc R . .
C62 C 0.25845(11) 0.76372(14) 0.42784(10) 0.0330(5) Uani 1 1 d . . .
H62A H 0.2941 0.7192 0.4399 0.040 Uiso 1 1 calc R . .
H62B H 0.2331 0.7591 0.4558 0.040 Uiso 1 1 calc R . .
C63 C 0.25841(11) 0.20622(15) 0.26878(11) 0.0358(5) Uani 1 1 d . . .
H63A H 0.2993 0.1818 0.2651 0.043 Uiso 1 1 calc R . .
H63B H 0.2439 0.2571 0.2409 0.043 Uiso 1 1 calc R . .
C64 C 0.20344(13) 0.13957(16) 0.25192(13) 0.0462(6) Uani 1 1 d . . .
H64A H 0.2220 0.0806 0.2624 0.055 Uiso 1 1 calc R . .
H64B H 0.1746 0.1422 0.2068 0.055 Uiso 1 1 calc R . .
C65 C 0.16483(13) 0.16636(18) 0.29289(13) 0.0486(7) Uani 1 1 d . . .
H65A H 0.1345 0.2157 0.2744 0.058 Uiso 1 1 calc R . .
H65B H 0.1384 0.1177 0.2996 0.058 Uiso 1 1 calc R . .
C66 C 0.22061(12) 0.19134(16) 0.35217(12) 0.0405(6) Uani 1 1 d . . .
H66A H 0.2047 0.2331 0.3761 0.049 Uiso 1 1 calc R . .
H66B H 0.2388 0.1399 0.3787 0.049 Uiso 1 1 calc R . .
C67 C 1.00044(18) 0.9564(3) 1.01164(15) 0.0863(13) Uani 1 1 d U . .
H67A H 1.0094 0.9589 1.0571 0.104 Uiso 1 1 calc R . .
H67B H 1.0376 0.9241 1.0063 0.104 Uiso 1 1 calc R . .
C68 C 0.9369(2) 0.9091(4) 0.9795(2) 0.1070(16) Uani 1 1 d DU . .
H68A H 0.9002 0.9377 0.9883 0.128 Uiso 1 1 calc R . .
H68B H 0.9255 0.9107 0.9337 0.128 Uiso 1 1 calc R . .
C69 C 0.9427(5) 0.8205(6) 1.0003(4) 0.264(5) Uani 1 1 d DU . .
H69A H 0.9844 0.7957 0.9999 0.396 Uiso 1 1 calc R . .
H69B H 0.9044 0.7873 0.9722 0.396 Uiso 1 1 calc R . .
H69C H 0.9431 0.8182 1.0430 0.396 Uiso 1 1 calc R . .

loop_
_atom_site_aniso_label
_atom_site_aniso_U_11
_atom_site_aniso_U_22
_atom_site_aniso_U_33
_atom_site_aniso_U_23
_atom_site_aniso_U_13
_atom_site_aniso_U_12
I1 0.01695(6) 0.01861(6) 0.03052(7) -0.00045(5) 0.00272(5) 0.00031(4)
I2 0.01779(6) 0.01802(6) 0.03655(8) 0.00338(5) 0.00142(5) -0.00064(5)
Sr1 0.01674(8) 0.01519(8) 0.01877(8) 0.00103(6) 0.00538(7) 0.00073(6)
Sr2 0.01682(8) 0.01760(8) 0.01613(8) 0.00101(6) 0.00523(7) 0.00215(6)
O1 0.0264(7) 0.0211(7) 0.0278(7) -0.0051(6) 0.0064(6) 0.0028(6)
O2 0.0237(7) 0.0274(7) 0.0353(8) -0.0070(6) 0.0079(6) -0.0054(6)
N1 0.0150(7) 0.0174(7) 0.0202(8) 0.0003(6) 0.0058(6) -0.0022(6)
N2 0.0154(7) 0.0182(7) 0.0197(8) -0.0011(6) 0.0075(6) -0.0009(6)
N3 0.0201(8) 0.0167(7) 0.0167(7) 0.0003(6) 0.0087(6) 0.0003(6)
N4 0.0181(7) 0.0154(7) 0.0142(7) 0.0000(6) 0.0063(6) -0.0001(6)
C1 0.0147(8) 0.0176(9) 0.0244(10) 0.0031(7) 0.0062(7) 0.0021(7)
C2 0.0185(9) 0.0237(10) 0.0240(10) 0.0022(8) 0.0070(8) 0.0005(7)
C3 0.0253(10) 0.0300(10) 0.0279(11) 0.0083(9) 0.0113(9) -0.0003(8)
C4 0.0231(10) 0.0217(10) 0.0388(12) 0.0071(9) 0.0111(9) -0.0028(8)
C5 0.0271(10) 0.0225(10) 0.0374(12) -0.0060(9) 0.0112(9) -0.0072(8)
C6 0.0258(10) 0.0256(10) 0.0273(10) -0.0025(8) 0.0108(8) -0.0063(8)
C7 0.0585(16) 0.0507(15) 0.0360(13) -0.0219(11) 0.0270(12) -0.0353(13)
C8 0.0338(13) 0.098(2) 0.0333(13) -0.0163(14) 0.0108(11) 0.0103(14)
C9 0.115(3) 0.0397(15) 0.0322(14) 0.0014(12) 0.0190(16) 0.0175(16)
C10 0.0319(11) 0.0373(12) 0.0257(11) -0.0036(9) 0.0134(9) -0.0097(9)
C11 0.0414(14) 0.0625(17) 0.0272(12) -0.0039(12) 0.0040(10) -0.0079(12)
C12 0.0559(17) 0.0448(15) 0.0509(16) -0.0167(12) 0.0218(13) 0.0002(13)
C13 0.0192(9) 0.0199(9) 0.0206(9) 0.0046(7) 0.0096(7) 0.0016(7)
C14 0.0240(10) 0.0218(9) 0.0243(10) 0.0019(8) 0.0120(8) 0.0010(8)
C15 0.0352(12) 0.0283(11) 0.0327(11) -0.0024(9) 0.0213(10) 0.0022(9)
C16 0.0276(11) 0.0376(12) 0.0440(13) 0.0009(10) 0.0238(10) 0.0026(9)
C17 0.0212(10) 0.0326(11) 0.0377(12) 0.0004(9) 0.0135(9) -0.0031(9)
C18 0.0200(9) 0.0215(9) 0.0258(10) 0.0038(8) 0.0096(8) -0.0008(7)
C19 0.0200(9) 0.0260(10) 0.0257(10) -0.0003(8) 0.0084(8) -0.0040(8)
C20 0.0253(11) 0.0342(12) 0.0323(11) 0.0004(9) 0.0057(9) -0.0056(9)
C21 0.0356(12) 0.0287(11) 0.0327(12) -0.0048(9) 0.0066(10) -0.0028(9)
C22 0.0253(10) 0.0272(10) 0.0251(10) -0.0055(8) 0.0098(8) -0.0004(8)
C23 0.0331(12) 0.0292(11) 0.0486(14) -0.0041(10) 0.0155(11) -0.0046(9)
C24 0.0548(16) 0.0485(15) 0.0282(12) -0.0007(11) 0.0053(11) -0.0102(12)
C25 0.0186(9) 0.0216(10) 0.0396(12) 0.0034(9) 0.0120(9) 0.0017(8)
C26 0.0172(9) 0.0185(9) 0.0208(9) -0.0037(7) 0.0058(7) 0.0002(7)
C27 0.0203(9) 0.0155(8) 0.0236(9) 0.0023(7) 0.0072(8) 0.0020(7)
C28 0.0207(9) 0.0161(8) 0.0207(9) -0.0022(7) 0.0078(7) -0.0031(7)
C29 0.0248(10) 0.0245(10) 0.0298(11) 0.0068(8) 0.0119(9) 0.0011(8)
C30 0.0202(9) 0.0218(9) 0.0151(9) 0.0002(7) 0.0067(7) -0.0015(7)
C31 0.0242(10) 0.0236(10) 0.0191(9) 0.0018(8) 0.0088(8) -0.0018(8)
C32 0.0359(12) 0.0284(11) 0.0292(11) 0.0061(9) 0.0177(9) -0.0038(9)
C33 0.0380(12) 0.0382(12) 0.0354(12) 0.0050(10) 0.0260(10) -0.0027(10)
C34 0.0316(11) 0.0327(11) 0.0306(11) -0.0004(9) 0.0196(9) 0.0027(9)
C35 0.0221(9) 0.0242(10) 0.0203(9) 0.0002(8) 0.0093(8) -0.0008(8)
C36 0.0250(10) 0.0222(9) 0.0304(11) 0.0002(8) 0.0152(9) 0.0022(8)
C37 0.0339(12) 0.0312(11) 0.0435(13) -0.0089(10) 0.0234(10) 0.0004(9)
C38 0.0329(12) 0.0322(12) 0.0413(13) 0.0086(10) 0.0153(10) 0.0053(9)
C39 0.0343(11) 0.0199(9) 0.0215(10) 0.0010(8) 0.0137(8) -0.0040(8)
C40 0.0398(12) 0.0273(11) 0.0244(10) 0.0006(8) 0.0124(9) 0.0073(9)
C41 0.0579(15) 0.0238(11) 0.0478(14) -0.0048(10) 0.0338(13) -0.0105(10)
C42 0.0135(8) 0.0199(9) 0.0153(8) -0.0013(7) 0.0055(7) 0.0003(7)
C43 0.0189(9) 0.0215(9) 0.0185(9) 0.0004(7) 0.0083(7) -0.0006(7)
C44 0.0324(11) 0.0311(11) 0.0177(9) 0.0005(8) 0.0130(8) -0.0002(9)
C45 0.0384(12) 0.0298(11) 0.0218(10) -0.0065(8) 0.0173(9) 0.0007(9)
C46 0.0310(11) 0.0207(9) 0.0266(10) -0.0021(8) 0.0141(9) 0.0033(8)
C47 0.0179(9) 0.0200(9) 0.0185(9) -0.0007(7) 0.0070(7) 0.0006(7)
C48 0.0290(10) 0.0182(9) 0.0202(9) 0.0017(7) 0.0107(8) 0.0020(8)
C49 0.0347(13) 0.0486(14) 0.0344(13) 0.0192(11) 0.0072(10) 0.0051(11)
C50 0.0488(14) 0.0258(11) 0.0314(12) 0.0006(9) 0.0197(11) -0.0072(10)
C51 0.0280(10) 0.0222(9) 0.0192(9) 0.0018(7) 0.0107(8) -0.0007(8)
C52 0.0342(12) 0.0287(11) 0.0250(10) 0.0045(9) 0.0072(9) 0.0042(9)
C53 0.0403(12) 0.0307(11) 0.0324(12) 0.0019(9) 0.0198(10) -0.0081(10)
C54 0.0209(9) 0.0313(11) 0.0223(10) -0.0050(8) 0.0098(8) -0.0050(8)
C55 0.0188(9) 0.0142(8) 0.0196(9) 0.0025(7) 0.0081(7) -0.0001(7)
C56 0.0185(9) 0.0175(9) 0.0184(9) -0.0040(7) 0.0064(7) -0.0034(7)
C57 0.0221(9) 0.0140(8) 0.0169(9) -0.0008(7) 0.0072(7) 0.0012(7)
C58 0.0217(9) 0.0292(10) 0.0178(9) -0.0022(8) 0.0077(8) 0.0002(8)
C59 0.0326(12) 0.0225(10) 0.0492(14) -0.0067(10) 0.0071(11) 0.0070(9)
C60 0.0555(15) 0.0256(11) 0.0382(13) -0.0046(10) 0.0165(12) -0.0081(10)
C61 0.0374(13) 0.0436(13) 0.0335(12) -0.0148(10) 0.0122(10) -0.0094(10)
C62 0.0366(12) 0.0333(12) 0.0251(11) -0.0052(9) 0.0070(9) 0.0049(9)
C63 0.0292(11) 0.0384(13) 0.0384(13) -0.0144(10) 0.0112(10) -0.0044(10)
C64 0.0413(14) 0.0401(14) 0.0496(15) -0.0173(12) 0.0084(12) -0.0110(11)
C65 0.0365(14) 0.0459(15) 0.0614(17) -0.0083(13) 0.0159(13) -0.0179(11)
C66 0.0408(13) 0.0367(13) 0.0443(14) 0.0016(11) 0.0165(11) -0.0120(10)
C67 0.067(2) 0.144(4) 0.0408(18) 0.0059(19) 0.0123(16) 0.056(2)
C68 0.082(3) 0.160(5) 0.077(3) -0.001(3) 0.027(2) 0.034(3)
C69 0.259(10) 0.346(12) 0.156(7) 0.061(8) 0.043(7) -0.084(10)

loop_
_atom_type_symbol
_atom_type_description
_atom_type_scat_dispersion_real
_atom_type_scat_dispersion_imag
_atom_type_scat_source
C C 0.0033 0.0016 'International Tables Vol C Tables 4.2.6.8 and 6.1.1.4'
H H 0.0000 0.0000 'International Tables Vol C Tables 4.2.6.8 and 6.1.1.4'
N N 0.0061 0.0033 'International Tables Vol C Tables 4.2.6.8 and 6.1.1.4'
O O 0.0106 0.0060 'International Tables Vol C Tables 4.2.6.8 and 6.1.1.4'
Sr Sr -1.5307 3.2498 'International Tables Vol C Tables 4.2.6.8 and 6.1.1.4'
I I -0.4742 1.8119 'International Tables Vol C Tables 4.2.6.8 and 6.1.1.4'

loop_
_geom_angle_atom_site_label_1
_geom_angle_atom_site_label_2
_geom_angle_atom_site_label_3
_geom_angle
_geom_angle_site_symmetry_1
_geom_angle_site_symmetry_3
_geom_angle_publ_flag
Sr2 I1 Sr1 97.354(6) . . ?
Sr1 I2 Sr2 95.590(6) . . ?
N1 Sr1 N2 74.69(5) . . ?
N1 Sr1 O1 93.83(5) . . ?
N2 Sr1 O1 93.24(5) . . ?
N1 Sr1 I1 175.80(3) . . ?
N2 Sr1 I1 107.53(3) . . ?
O1 Sr1 I1 82.54(3) . . ?
N1 Sr1 I2 97.23(3) . . ?
N2 Sr1 I2 132.63(3) . . ?
O1 Sr1 I2 134.12(3) . . ?
I1 Sr1 I2 83.892(6) . . ?
N4 Sr2 N3 77.45(5) . . ?
N4 Sr2 O2 84.40(5) . . ?
N3 Sr2 O2 102.96(5) . . ?
N4 Sr2 I1 99.63(3) . . ?
N3 Sr2 I1 104.54(3) . . ?
O2 Sr2 I1 152.43(3) . . ?
N4 Sr2 I2 147.70(3) . . ?
N3 Sr2 I2 133.39(3) . . ?
O2 Sr2 I2 79.51(3) . . ?
I1 Sr2 I2 83.099(6) . . ?
C62 O1 C59 107.12(15) . . ?
C62 O1 Sr1 133.74(12) . . ?
C59 O1 Sr1 118.64(12) . . ?
C66 O2 C63 108.98(16) . . ?
C66 O2 Sr2 115.82(13) . . ?
C63 O2 Sr2 125.06(12) . . ?
C26 N1 C1 119.90(15) . . ?
C26 N1 Sr1 128.12(12) . . ?
C1 N1 Sr1 111.54(11) . . ?
C28 N2 C13 118.20(15) . . ?
C28 N2 Sr1 128.80(12) . . ?
C13 N2 Sr1 112.77(11) . . ?
C57 N3 C30 119.35(15) . . ?
C57 N3 Sr2 115.16(11) . . ?
C30 N3 Sr2 121.99(11) . . ?
C55 N4 C42 121.14(15) . . ?
C55 N4 Sr2 115.54(11) . . ?
C42 N4 Sr2 120.75(11) . . ?
C2 C1 C6 119.85(17) . . ?
C2 C1 N1 120.69(16) . . ?
C6 C1 N1 119.09(17) . . ?
C3 C2 C1 118.84(18) . . ?
C3 C2 C10 119.59(18) . . ?
C1 C2 C10 121.58(17) . . ?
C4 C3 C2 121.87(19) . . ?
C3 C4 C5 118.86(18) . . ?
C4 C5 C6 121.78(19) . . ?
C5 C6 C1 118.75(18) . . ?
C5 C6 C7 119.35(18) . . ?
C1 C6 C7 121.91(18) . . ?
C6 C7 C8 111.0(2) . . ?
C6 C7 C9 111.5(2) . . ?
C8 C7 C9 109.27(19) . . ?
C2 C10 C11 111.44(19) . . ?
C2 C10 C12 111.98(18) . . ?
C11 C10 C12 110.3(2) . . ?
C14 C13 C18 120.40(17) . . ?
C14 C13 N2 119.31(16) . . ?
C18 C13 N2 120.17(16) . . ?
C15 C14 C13 118.57(18) . . ?
C15 C14 C22 119.35(18) . . ?
C13 C14 C22 122.07(17) . . ?
C16 C15 C14 121.20(19) . . ?
C17 C16 C15 119.94(19) . . ?
C16 C17 C18 121.32(19) . . ?
C17 C18 C13 118.45(18) . . ?
C17 C18 C19 120.29(17) . . ?
C13 C18 C19 121.24(16) . . ?
C18 C19 C21 111.93(16) . . ?
C18 C19 C20 113.35(17) . . ?
C21 C19 C20 109.34(17) . . ?
C14 C22 C23 110.31(17) . . ?
C14 C22 C24 112.28(18) . . ?
C23 C22 C24 109.71(18) . . ?
N1 C26 C27 124.03(16) . . ?
N1 C26 C25 120.19(16) . . ?
C27 C26 C25 115.77(16) . . ?
C26 C27 C28 130.20(17) . . ?
N2 C28 C27 125.11(17) . . ?
N2 C28 C29 120.84(16) . . ?
C27 C28 C29 114.02(16) . . ?
C35 C30 C31 120.07(17) . . ?
C35 C30 N3 121.32(16) . . ?
C31 C30 N3 118.42(16) . . ?
C32 C31 C30 118.61(18) . . ?
C32 C31 C39 120.91(17) . . ?
C30 C31 C39 120.47(16) . . ?
C33 C32 C31 121.53(19) . . ?
C32 C33 C34 119.60(19) . . ?
C33 C34 C35 121.21(19) . . ?
C34 C35 C30 118.95(18) . . ?
C34 C35 C36 118.79(17) . . ?
C30 C35 C36 122.22(16) . . ?
C35 C36 C38 110.38(17) . . ?
C35 C36 C37 112.34(17) . . ?
C38 C36 C37 109.90(17) . . ?
C31 C39 C41 113.33(17) . . ?
C31 C39 C40 111.39(16) . . ?
C41 C39 C40 109.43(18) . . ?
C43 C42 C47 120.13(16) . . ?
C43 C42 N4 121.28(16) . . ?
C47 C42 N4 118.26(15) . . ?
C44 C43 C42 118.57(17) . . ?
C44 C43 C51 119.82(17) . . ?
C42 C43 C51 121.61(16) . . ?
C45 C44 C43 121.53(18) . . ?
C44 C45 C46 119.43(18) . . ?
C45 C46 C47 121.37(18) . . ?
C46 C47 C42 118.95(17) . . ?
C46 C47 C48 120.40(17) . . ?
C42 C47 C48 120.64(16) . . ?
C47 C48 C50 112.23(16) . . ?
C47 C48 C49 111.09(16) . . ?
C50 C48 C49 110.58(17) . . ?
C43 C51 C52 111.42(16) . . ?
C43 C51 C53 112.36(16) . . ?
C52 C51 C53 109.80(17) . . ?
N4 C55 C56 124.28(16) . . ?
N4 C55 C54 120.37(16) . . ?
C56 C55 C54 115.36(16) . . ?
C55 C56 C57 131.42(17) . . ?
N3 C57 C56 125.15(16) . . ?
N3 C57 C58 120.30(16) . . ?
C56 C57 C58 114.50(16) . . ?
O1 C59 C60 107.13(18) . . ?
C59 C60 C61 105.00(18) . . ?
C62 C61 C60 103.40(18) . . ?
O1 C62 C61 104.33(17) . . ?
O2 C63 C64 105.51(19) . . ?
C63 C64 C65 102.15(19) . . ?
C66 C65 C64 101.5(2) . . ?
O2 C66 C65 105.72(19) . . ?
C67 C67 C68 113.2(4) 3_777 . ?
C69 C68 C67 110.9(5) . . ?

loop_
_geom_bond_atom_site_label_1
_geom_bond_atom_site_label_2
_geom_bond_distance
_geom_bond_site_symmetry_2
_geom_bond_publ_flag
I1 Sr2 3.2284(4) . ?
I1 Sr1 3.2404(4) . ?
I2 Sr1 3.2481(4) . ?
I2 Sr2 3.3100(4) . ?
Sr1 N1 2.5068(15) . ?
Sr1 N2 2.5097(15) . ?
Sr1 O1 2.5291(13) . ?
Sr2 N4 2.4565(15) . ?
Sr2 N3 2.4768(15) . ?
Sr2 O2 2.5118(14) . ?
O1 C62 1.444(2) . ?
O1 C59 1.448(2) . ?
O2 C66 1.446(3) . ?
O2 C63 1.455(3) . ?
N1 C26 1.321(2) . ?
N1 C1 1.436(2) . ?
N2 C28 1.325(2) . ?
N2 C13 1.436(2) . ?
N3 C57 1.327(2) . ?
N3 C30 1.430(2) . ?
N4 C55 1.322(2) . ?
N4 C42 1.424(2) . ?
C1 C2 1.402(3) . ?
C1 C6 1.409(3) . ?
C2 C3 1.390(3) . ?
C2 C10 1.516(3) . ?
C3 C4 1.374(3) . ?
C4 C5 1.380(3) . ?
C5 C6 1.387(3) . ?
C6 C7 1.523(3) . ?
C7 C8 1.524(4) . ?
C7 C9 1.548(4) . ?
C10 C11 1.524(3) . ?
C10 C12 1.529(3) . ?
C13 C14 1.407(3) . ?
C13 C18 1.412(3) . ?
C14 C15 1.394(3) . ?
C14 C22 1.523(3) . ?
C15 C16 1.378(3) . ?
C16 C17 1.378(3) . ?
C17 C18 1.392(3) . ?
C18 C19 1.520(3) . ?
C19 C21 1.526(3) . ?
C19 C20 1.534(3) . ?
C22 C23 1.526(3) . ?
C22 C24 1.526(3) . ?
C25 C26 1.512(2) . ?
C26 C27 1.408(3) . ?
C27 C28 1.408(3) . ?
C28 C29 1.526(3) . ?
C30 C35 1.408(3) . ?
C30 C31 1.415(3) . ?
C31 C32 1.395(3) . ?
C31 C39 1.522(3) . ?
C32 C33 1.378(3) . ?
C33 C34 1.386(3) . ?
C34 C35 1.393(3) . ?
C35 C36 1.519(3) . ?
C36 C38 1.526(3) . ?
C36 C37 1.533(3) . ?
C39 C41 1.527(3) . ?
C39 C40 1.534(3) . ?
C42 C43 1.407(2) . ?
C42 C47 1.414(2) . ?
C43 C44 1.395(3) . ?
C43 C51 1.519(3) . ?
C44 C45 1.382(3) . ?
C45 C46 1.383(3) . ?
C46 C47 1.386(3) . ?
C47 C48 1.521(2) . ?
C48 C50 1.523(3) . ?
C48 C49 1.524(3) . ?
C51 C52 1.529(3) . ?
C51 C53 1.531(3) . ?
C54 C55 1.516(2) . ?
C55 C56 1.409(2) . ?
C56 C57 1.410(2) . ?
C57 C58 1.516(2) . ?
C59 C60 1.510(3) . ?
C60 C61 1.517(3) . ?
C61 C62 1.507(3) . ?
C63 C64 1.506(3) . ?
C64 C65 1.530(4) . ?
C65 C66 1.490(3) . ?
C67 C67 1.450(8) 3_777 ?
C67 C68 1.480(6) . ?
C68 C69 1.444(7) . ?

loop_
_geom_torsion_atom_site_label_1
_geom_torsion_atom_site_label_2
_geom_torsion_atom_site_label_3
_geom_torsion_atom_site_label_4
_geom_torsion
_geom_torsion_site_symmetry_1
_geom_torsion_site_symmetry_2
_geom_torsion_site_symmetry_3
_geom_torsion_site_symmetry_4
_geom_torsion_publ_flag
Sr2 I1 Sr1 N1 103.8(5) . . . . ?
Sr2 I1 Sr1 N2 -134.84(4) . . . . ?
Sr2 I1 Sr1 O1 134.10(3) . . . . ?
Sr2 I1 Sr1 I2 -1.962(6) . . . . ?
Sr2 I2 Sr1 N1 -174.02(3) . . . . ?
Sr2 I2 Sr1 N2 110.15(5) . . . . ?
Sr2 I2 Sr1 O1 -71.50(4) . . . . ?
Sr2 I2 Sr1 I1 1.907(5) . . . . ?
Sr1 I1 Sr2 N4 149.40(3) . . . . ?
Sr1 I1 Sr2 N3 -131.19(4) . . . . ?
Sr1 I1 Sr2 O2 53.03(7) . . . . ?
Sr1 I1 Sr2 I2 1.929(5) . . . . ?
Sr1 I2 Sr2 N4 -99.03(6) . . . . ?
Sr1 I2 Sr2 N3 101.60(5) . . . . ?
Sr1 I2 Sr2 O2 -160.43(3) . . . . ?
Sr1 I2 Sr2 I1 -1.918(5) . . . . ?
N1 Sr1 O1 C62 152.56(17) . . . . ?
N2 Sr1 O1 C62 -132.58(17) . . . . ?
I1 Sr1 O1 C62 -25.32(17) . . . . ?
I2 Sr1 O1 C62 48.63(19) . . . . ?
N1 Sr1 O1 C59 -36.71(15) . . . . ?
N2 Sr1 O1 C59 38.14(15) . . . . ?
I1 Sr1 O1 C59 145.41(14) . . . . ?
I2 Sr1 O1 C59 -140.64(13) . . . . ?
N4 Sr2 O2 C66 137.80(14) . . . . ?
N3 Sr2 O2 C66 62.08(15) . . . . ?
I1 Sr2 O2 C66 -122.11(14) . . . . ?
I2 Sr2 O2 C66 -70.32(14) . . . . ?
N4 Sr2 O2 C63 -80.86(14) . . . . ?
N3 Sr2 O2 C63 -156.58(14) . . . . ?
I1 Sr2 O2 C63 19.23(19) . . . . ?
I2 Sr2 O2 C63 71.02(14) . . . . ?
N2 Sr1 N1 C26 -29.51(15) . . . . ?
O1 Sr1 N1 C26 62.80(15) . . . . ?
I1 Sr1 N1 C26 92.9(5) . . . . ?
I2 Sr1 N1 C26 -161.81(14) . . . . ?
N2 Sr1 N1 C1 158.24(12) . . . . ?
O1 Sr1 N1 C1 -109.44(12) . . . . ?
I1 Sr1 N1 C1 -79.4(5) . . . . ?
I2 Sr1 N1 C1 25.94(12) . . . . ?
N1 Sr1 N2 C28 19.50(14) . . . . ?
O1 Sr1 N2 C28 -73.59(15) . . . . ?
I1 Sr1 N2 C28 -156.79(14) . . . . ?
I2 Sr1 N2 C28 105.22(14) . . . . ?
N1 Sr1 N2 C13 -154.80(12) . . . . ?
O1 Sr1 N2 C13 112.11(12) . . . . ?
I1 Sr1 N2 C13 28.91(12) . . . . ?
I2 Sr1 N2 C13 -69.08(12) . . . . ?
N4 Sr2 N3 C57 47.79(12) . . . . ?
O2 Sr2 N3 C57 128.94(12) . . . . ?
I1 Sr2 N3 C57 -49.06(12) . . . . ?
I2 Sr2 N3 C57 -143.33(10) . . . . ?
N4 Sr2 N3 C30 -153.51(14) . . . . ?
O2 Sr2 N3 C30 -72.37(13) . . . . ?
I1 Sr2 N3 C30 109.64(12) . . . . ?
I2 Sr2 N3 C30 15.37(15) . . . . ?
N3 Sr2 N4 C55 -50.06(12) . . . . ?
O2 Sr2 N4 C55 -154.70(13) . . . . ?
I1 Sr2 N4 C55 52.83(12) . . . . ?
I2 Sr2 N4 C55 145.14(10) . . . . ?
N3 Sr2 N4 C42 147.93(13) . . . . ?
O2 Sr2 N4 C42 43.29(12) . . . . ?
I1 Sr2 N4 C42 -109.18(12) . . . . ?
I2 Sr2 N4 C42 -16.87(16) . . . . ?
C26 N1 C1 C2 -103.5(2) . . . . ?
Sr1 N1 C1 C2 69.44(18) . . . . ?
C26 N1 C1 C6 83.5(2) . . . . ?
Sr1 N1 C1 C6 -103.55(17) . . . . ?
C6 C1 C2 C3 2.6(3) . . . . ?
N1 C1 C2 C3 -170.30(17) . . . . ?
C6 C1 C2 C10 -177.82(18) . . . . ?
N1 C1 C2 C10 9.2(3) . . . . ?
C1 C2 C3 C4 -1.0(3) . . . . ?
C10 C2 C3 C4 179.42(19) . . . . ?
C2 C3 C4 C5 -0.7(3) . . . . ?
C3 C4 C5 C6 0.7(3) . . . . ?
C4 C5 C6 C1 0.9(3) . . . . ?
C4 C5 C6 C7 -179.1(2) . . . . ?
C2 C1 C6 C5 -2.6(3) . . . . ?
N1 C1 C6 C5 170.48(17) . . . . ?
C2 C1 C6 C7 177.5(2) . . . . ?
N1 C1 C6 C7 -9.5(3) . . . . ?
C5 C6 C7 C8 -55.0(3) . . . . ?
C1 C6 C7 C8 125.0(2) . . . . ?
C5 C6 C7 C9 67.1(3) . . . . ?
C1 C6 C7 C9 -112.9(2) . . . . ?
C3 C2 C10 C11 58.6(3) . . . . ?
C1 C2 C10 C11 -120.9(2) . . . . ?
C3 C2 C10 C12 -65.5(3) . . . . ?
C1 C2 C10 C12 114.9(2) . . . . ?
C28 N2 C13 C14 -81.8(2) . . . . ?
Sr1 N2 C13 C14 93.18(17) . . . . ?
C28 N2 C13 C18 102.3(2) . . . . ?
Sr1 N2 C13 C18 -82.78(17) . . . . ?
C18 C13 C14 C15 -3.9(3) . . . . ?
N2 C13 C14 C15 -179.80(17) . . . . ?
C18 C13 C14 C22 174.79(17) . . . . ?
N2 C13 C14 C22 -1.2(3) . . . . ?
C13 C14 C15 C16 1.3(3) . . . . ?
C22 C14 C15 C16 -177.4(2) . . . . ?
C14 C15 C16 C17 1.3(3) . . . . ?
C15 C16 C17 C18 -1.4(3) . . . . ?
C16 C17 C18 C13 -1.2(3) . . . . ?
C16 C17 C18 C19 -179.95(19) . . . . ?
C14 C13 C18 C17 3.8(3) . . . . ?
N2 C13 C18 C17 179.74(17) . . . . ?
C14 C13 C18 C19 -177.44(17) . . . . ?
N2 C13 C18 C19 -1.5(3) . . . . ?
C17 C18 C19 C21 97.0(2) . . . . ?
C13 C18 C19 C21 -81.7(2) . . . . ?
C17 C18 C19 C20 -27.2(3) . . . . ?
C13 C18 C19 C20 154.06(18) . . . . ?
C15 C14 C22 C23 63.6(2) . . . . ?
C13 C14 C22 C23 -115.0(2) . . . . ?
C15 C14 C22 C24 -59.0(3) . . . . ?
C13 C14 C22 C24 122.3(2) . . . . ?
C1 N1 C26 C27 -165.01(17) . . . . ?
Sr1 N1 C26 C27 23.3(3) . . . . ?
C1 N1 C26 C25 14.5(3) . . . . ?
Sr1 N1 C26 C25 -157.16(13) . . . . ?
N1 C26 C27 C28 9.7(3) . . . . ?
C25 C26 C27 C28 -169.89(19) . . . . ?
C13 N2 C28 C27 171.17(17) . . . . ?
Sr1 N2 C28 C27 -2.9(3) . . . . ?
C13 N2 C28 C29 -6.7(2) . . . . ?
Sr1 N2 C28 C29 179.29(12) . . . . ?
C26 C27 C28 N2 -20.9(3) . . . . ?
C26 C27 C28 C29 157.06(19) . . . . ?
C57 N3 C30 C35 79.2(2) . . . . ?
Sr2 N3 C30 C35 -78.59(19) . . . . ?
C57 N3 C30 C31 -105.6(2) . . . . ?
Sr2 N3 C30 C31 96.57(17) . . . . ?
C35 C30 C31 C32 -0.9(3) . . . . ?
N3 C30 C31 C32 -176.10(17) . . . . ?
C35 C30 C31 C39 179.58(17) . . . . ?
N3 C30 C31 C39 4.4(3) . . . . ?
C30 C31 C32 C33 -0.4(3) . . . . ?
C39 C31 C32 C33 179.1(2) . . . . ?
C31 C32 C33 C34 1.1(3) . . . . ?
C32 C33 C34 C35 -0.5(3) . . . . ?
C33 C34 C35 C30 -0.8(3) . . . . ?
C33 C34 C35 C36 176.9(2) . . . . ?
C31 C30 C35 C34 1.5(3) . . . . ?
N3 C30 C35 C34 176.56(17) . . . . ?
C31 C30 C35 C36 -176.14(17) . . . . ?
N3 C30 C35 C36 -1.1(3) . . . . ?
C34 C35 C36 C38 -72.2(2) . . . . ?
C30 C35 C36 C38 105.4(2) . . . . ?
C34 C35 C36 C37 50.8(2) . . . . ?
C30 C35 C36 C37 -131.56(19) . . . . ?
C32 C31 C39 C41 21.4(3) . . . . ?
C30 C31 C39 C41 -159.05(19) . . . . ?
C32 C31 C39 C40 -102.5(2) . . . . ?
C30 C31 C39 C40 77.0(2) . . . . ?
C55 N4 C42 C43 -94.2(2) . . . . ?
Sr2 N4 C42 C43 66.80(19) . . . . ?
C55 N4 C42 C47 92.4(2) . . . . ?
Sr2 N4 C42 C47 -106.64(16) . . . . ?
C47 C42 C43 C44 1.5(3) . . . . ?
N4 C42 C43 C44 -171.80(16) . . . . ?
C47 C42 C43 C51 -178.85(16) . . . . ?
N4 C42 C43 C51 7.8(3) . . . . ?
C42 C43 C44 C45 -0.9(3) . . . . ?
C51 C43 C44 C45 179.42(19) . . . . ?
C43 C44 C45 C46 -0.4(3) . . . . ?
C44 C45 C46 C47 1.2(3) . . . . ?
C45 C46 C47 C42 -0.6(3) . . . . ?
C45 C46 C47 C48 179.10(18) . . . . ?
C43 C42 C47 C46 -0.8(3) . . . . ?
N4 C42 C47 C46 172.73(16) . . . . ?
C43 C42 C47 C48 179.54(16) . . . . ?
N4 C42 C47 C48 -6.9(2) . . . . ?
C46 C47 C48 C50 -43.9(2) . . . . ?
C42 C47 C48 C50 135.75(18) . . . . ?
C46 C47 C48 C49 80.4(2) . . . . ?
C42 C47 C48 C49 -99.9(2) . . . . ?
C44 C43 C51 C52 66.5(2) . . . . ?
C42 C43 C51 C52 -113.16(19) . . . . ?
C44 C43 C51 C53 -57.2(2) . . . . ?
C42 C43 C51 C53 123.13(19) . . . . ?
C42 N4 C55 C56 -166.01(16) . . . . ?
Sr2 N4 C55 C56 32.1(2) . . . . ?
C42 N4 C55 C54 13.9(2) . . . . ?
Sr2 N4 C55 C54 -148.01(13) . . . . ?
N4 C55 C56 C57 15.5(3) . . . . ?
C54 C55 C56 C57 -164.47(19) . . . . ?
C30 N3 C57 C56 172.86(17) . . . . ?
Sr2 N3 C57 C56 -27.8(2) . . . . ?
C30 N3 C57 C58 -4.2(2) . . . . ?
Sr2 N3 C57 C58 155.05(13) . . . . ?
C55 C56 C57 N3 -17.8(3) . . . . ?
C55 C56 C57 C58 159.45(19) . . . . ?
C62 O1 C59 C60 20.6(2) . . . . ?
Sr1 O1 C59 C60 -152.38(15) . . . . ?
O1 C59 C60 C61 1.8(3) . . . . ?
C59 C60 C61 C62 -22.3(2) . . . . ?
C59 O1 C62 C61 -34.9(2) . . . . ?
Sr1 O1 C62 C61 136.54(15) . . . . ?
C60 C61 C62 O1 35.0(2) . . . . ?
C66 O2 C63 C64 -8.4(2) . . . . ?
Sr2 O2 C63 C64 -151.88(14) . . . . ?
O2 C63 C64 C65 29.8(2) . . . . ?
C63 C64 C65 C66 -39.5(3) . . . . ?
C63 O2 C66 C65 -17.4(3) . . . . ?
Sr2 O2 C66 C65 129.88(17) . . . . ?
C64 C65 C66 O2 35.3(3) . . . . ?
C67 C67 C68 C69 174.6(6) 3_777 . . . ?
